data_1542900
loop_
_publ_author_name
'Garozzo, Lee Ann'
'Nazarenko, Alexander Y.'

_publ_section_title
;
 2-(Naphthalen-1-yl)ethanol
;
_journal_coeditor_code HB4026
_journal_issue 3
_journal_name_full IUCrData
_journal_page_first x160423
_journal_paper_doi 10.1107/S2414314616004235
_journal_volume 1
_journal_year 2016
_chemical_formula_iupac 'C12 H12 O'
_chemical_formula_moiety 'C12 H12 O'
_chemical_formula_sum 'C12 H12 O'
_chemical_formula_weight 172.22
_chemical_name_common 2-(naphthalen-1-yl)ethanol
_chemical_name_systematic 2-(Naphthalen-1-yl)ethanol
_space_group_crystal_system orthorhombic
_space_group_IT_number 29
_space_group_name_Hall 'P 2c -2ac'
_space_group_name_H-M_alt 'P c a 21'
_symmetry_space_group_name_Hall 'P 2c -2ac'
_symmetry_space_group_name_H-M 'P c a 21'
_atom_sites_solution_hydrogens mixed
_audit_creation_method
;
Olex2 1.2
(compiled 2016.02.19 svn.r3266 for OlexSys, GUI svn.r5155)
;
_cell_angle_alpha 90
_cell_angle_beta 90
_cell_angle_gamma 90
_cell_formula_units_Z 8
_cell_length_a 9.8022(6)
_cell_length_b 14.9047(9)
_cell_length_c 12.6430(7)
_cell_measurement_reflns_used 9816
_cell_measurement_temperature 173(2)
_cell_measurement_theta_max 78.65
_cell_measurement_theta_min 3.50
_cell_volume 1847.13(19)
_computing_cell_refinement
;
SAINT (Bruker, 2013)
;
_computing_data_collection
;
APEX2 (Bruker, 2013)
;
_computing_data_reduction
;
SAINT (Bruker, 2013)
;
_computing_molecular_graphics
;
<i>OLEX2</i> (Dolomanov <i>et al.</i>,  2009)
;
_computing_publication_material
;
<i>OLEX2</i> (Dolomanov <i>et al.</i>,  2009)
;
_computing_structure_refinement
;
SHELXL2014 (Sheldrick, 2015b)
;
_computing_structure_solution
;
SHELXT (Sheldrick, 2015a)
;
_diffrn_ambient_temperature 173.15
_diffrn_measured_fraction_theta_full 1.000
_diffrn_measured_fraction_theta_max 0.993
_diffrn_measurement_device_type 'Bruker PHOTON 100 CMOS'
_diffrn_measurement_method '\f and \w scans'
_diffrn_radiation_type CuK\a
_diffrn_radiation_wavelength 1.54178
_diffrn_reflns_av_R_equivalents 0.0244
_diffrn_reflns_limit_h_max 12
_diffrn_reflns_limit_h_min -12
_diffrn_reflns_limit_k_max 18
_diffrn_reflns_limit_k_min -18
_diffrn_reflns_limit_l_max 15
_diffrn_reflns_limit_l_min -16
_diffrn_reflns_number 60021
_diffrn_reflns_theta_full 67.679
_diffrn_reflns_theta_max 78.850
_diffrn_reflns_theta_min 2.965
_diffrn_standards_number 0
_exptl_absorpt_coefficient_mu 0.602
_exptl_absorpt_correction_T_max 0.9313
_exptl_absorpt_correction_T_min 0.7756
_exptl_absorpt_correction_type multi-scan
_exptl_absorpt_process_details
;
(SADABS; Bruker, 2014)
;
_exptl_crystal_colour colourless
_exptl_crystal_density_diffrn 1.239
_exptl_crystal_description prism
_exptl_crystal_F_000 736
_exptl_crystal_size_max 0.592
_exptl_crystal_size_mid 0.438
_exptl_crystal_size_min 0.222
_refine_diff_density_max 0.143
_refine_diff_density_min -0.160
_refine_ls_abs_structure_details
;
Flack <i>x</i> determined using 1786 quotients
[(<i>I</i>^+^)-(<i>I</i>^-^)]/[(<i>I</i>^+^)+(<i>I</i>^-^)]
(Parsons <i>et al.</i>,  2013)
;
_refine_ls_abs_structure_Flack 0.04(3)
_refine_ls_extinction_method none
_refine_ls_goodness_of_fit_ref 1.038
_refine_ls_hydrogen_treatment mixed
_refine_ls_matrix_type full
_refine_ls_number_parameters 261
_refine_ls_number_reflns 3937
_refine_ls_number_restraints 1
_refine_ls_restrained_S_all 1.038
_refine_ls_R_factor_all 0.0286
_refine_ls_R_factor_gt 0.0282
_refine_ls_shift/su_max 0.000
_refine_ls_shift/su_mean 0.000
_refine_ls_structure_factor_coef Fsqd
_refine_ls_weighting_details 'w=1/[\s^2^(Fo^2^)+(0.0419P)^2^+0.2448P] where P=(Fo^2^+2Fc^2^)/3'
_refine_ls_weighting_scheme calc
_refine_ls_wR_factor_gt 0.0732
_refine_ls_wR_factor_ref 0.0735
_reflns_number_gt 3893
_reflns_number_total 3937
_reflns_threshold_expression 'I > 2\s(I)'
_cod_data_source_file hb4026sup1.cif
_cod_data_source_block I
_cod_database_code 1542900
_shelx_space_group_comment
;
The symmetry employed for this shelxl refinement is uniquely defined
by the following loop, which should always be used as a source of
symmetry information in preference to the above space-group names.
They are only intended as comments.
;
_shelx_estimated_absorpt_t_min 0.706
_shelx_estimated_absorpt_t_max 0.878

loop_
_space_group_symop_operation_xyz
'x, y, z'
'-x, -y, z+1/2'
'x+1/2, -y, z'
'-x+1/2, y, z+1/2'

loop_
_atom_site_type_symbol
_atom_site_label
_atom_site_fract_x
_atom_site_fract_y
_atom_site_fract_z
_atom_site_U_iso_or_equiv
_atom_site_adp_type
_atom_site_calc_flag
_atom_site_occupancy
O O1 0.49885(12) 0.45896(7) 0.36984(11) 0.0337(3) Uani d 1
H H1 0.580(3) 0.4703(14) 0.3905(19) 0.045(6) Uiso d 1
C C1 0.54796(17) 0.21367(11) 0.30591(12) 0.0309(3) Uani d 1
C C2 0.45133(19) 0.16711(14) 0.25009(14) 0.0406(4) Uani d 1
H H2 0.3956(14) 0.2000(8) 0.1943(14) 0.049 Uiso calc 1
C C3 0.4267(3) 0.07555(15) 0.26726(17) 0.0538(5) Uani d 1
H H3 0.360(2) 0.0452(9) 0.2269(12) 0.065 Uiso calc 1
C C4 0.4994(3) 0.03039(13) 0.34271(19) 0.0533(5) Uani d 1
H H4 0.4828(5) -0.0293(17) 0.3542(4) 0.064 Uiso calc 1
C C5 0.5996(2) 0.07497(11) 0.40304(15) 0.0397(4) Uani d 1
C C6 0.6740(2) 0.03077(14) 0.48406(19) 0.0536(5) Uani d 1
H H6 0.6538(6) -0.0342(17) 0.4997(5) 0.064 Uiso calc 1
C C7 0.7716(2) 0.07348(17) 0.54095(18) 0.0575(6) Uani d 1
H H7 0.8239(16) 0.0399(10) 0.5981(17) 0.069 Uiso calc 1
C C8 0.8006(2) 0.16422(15) 0.52095(16) 0.0482(5) Uani d 1
H H8 0.8739(19) 0.1952(8) 0.5620(11) 0.058 Uiso calc 1
C C9 0.72891(17) 0.21065(12) 0.44539(13) 0.0346(3) Uani d 1
H H9 0.7492(5) 0.2748(14) 0.4332(3) 0.042 Uiso calc 1
C C10 0.62625(17) 0.16800(11) 0.38452(12) 0.0312(3) Uani d 1
C C11 0.56252(17) 0.31391(11) 0.29043(13) 0.0318(3) Uani d 1
H H11A 0.5286(5) 0.3305(3) 0.2212(11) 0.038 Uiso calc 1
H H11B 0.6580(15) 0.3305(3) 0.29433(14) 0.038 Uiso calc 1
C C12 0.48255(17) 0.36354(10) 0.37543(14) 0.0334(3) Uani d 1
H H12A 0.3873(16) 0.3491(3) 0.36835(17) 0.040 Uiso calc 1
H H12B 0.5122(5) 0.3431(3) 0.4438(11) 0.040 Uiso calc 1
O O2 0.26483(13) 0.54063(8) 0.44908(10) 0.0355(3) Uani d 1
H H2A 0.333(3) 0.5135(17) 0.424(2) 0.051(6) Uiso d 1
C C21 0.21629(15) 0.37666(10) 0.58262(12) 0.0281(3) Uani d 1
C C22 0.14186(16) 0.33293(11) 0.50662(14) 0.0325(3) Uani d 1
H H22 0.0633(18) 0.3629(7) 0.4757(7) 0.039 Uiso calc 1
C C23 0.17591(18) 0.24575(11) 0.47191(13) 0.0350(4) Uani d 1
H H23 0.1248(13) 0.2184(7) 0.4197(13) 0.042 Uiso calc 1
C C24 0.28412(17) 0.20191(10) 0.51537(14) 0.0317(3) Uani d 1
H H24 0.3075(5) 0.1431(13) 0.4909(6) 0.038 Uiso calc 1
C C25 0.36234(15) 0.24240(10) 0.59631(12) 0.0269(3) Uani d 1
C C26 0.47452(17) 0.19757(11) 0.64316(13) 0.0325(3) Uani d 1
H H26 0.4950(5) 0.1380(14) 0.6223(5) 0.039 Uiso calc 1
C C27 0.55353(18) 0.23832(13) 0.71755(13) 0.0367(4) Uani d 1
H H27 0.6345(18) 0.2052(8) 0.7494(7) 0.044 Uiso calc 1
C C28 0.52301(17) 0.32634(12) 0.75026(13) 0.0341(4) Uani d 1
H H28 0.5807(14) 0.3558(7) 0.8037(13) 0.041 Uiso calc 1
C C29 0.41387(16) 0.37134(11) 0.70841(12) 0.0297(3) Uani d 1
H H29 0.3933(5) 0.4323(13) 0.7331(6) 0.036 Uiso calc 1
C C30 0.33003(15) 0.33137(10) 0.63004(11) 0.0255(3) Uani d 1
C C31 0.18036(16) 0.47189(11) 0.61290(13) 0.0316(3) Uani d 1
H H31A 0.18674(18) 0.47767(14) 0.6894(12) 0.038 Uiso calc 1
H H31B 0.0860(15) 0.4833(2) 0.5930(3) 0.038 Uiso calc 1
C C32 0.27051(17) 0.54330(11) 0.56206(14) 0.0332(4) Uani d 1
H H32A 0.2407(5) 0.6039(9) 0.5870(4) 0.040 Uiso calc 1
H H32B 0.3670(15) 0.53414(16) 0.5854(4) 0.040 Uiso calc 1

loop_
_atom_site_aniso_label
_atom_site_aniso_U_11
_atom_site_aniso_U_22
_atom_site_aniso_U_33
_atom_site_aniso_U_12
_atom_site_aniso_U_13
_atom_site_aniso_U_23
O1 0.0312(6) 0.0279(5) 0.0422(6) 0.0007(4) 0.0011(5) 0.0058(5)
C1 0.0316(8) 0.0341(8) 0.0269(7) 0.0009(6) 0.0062(6) -0.0008(6)
C2 0.0405(9) 0.0497(10) 0.0316(8) -0.0042(8) -0.0002(7) -0.0046(8)
C3 0.0626(13) 0.0508(11) 0.0481(12) -0.0178(10) 0.0068(10) -0.0190(9)
C4 0.0698(13) 0.0313(9) 0.0588(13) -0.0084(9) 0.0208(11) -0.0102(8)
C5 0.0457(10) 0.0296(8) 0.0439(9) 0.0089(7) 0.0158(8) 0.0006(7)
C6 0.0608(13) 0.0387(10) 0.0611(13) 0.0213(9) 0.0209(11) 0.0127(9)
C7 0.0501(12) 0.0701(14) 0.0523(12) 0.0306(11) 0.0102(9) 0.0245(11)
C8 0.0333(9) 0.0717(13) 0.0397(10) 0.0109(9) 0.0026(8) 0.0093(9)
C9 0.0306(7) 0.0420(9) 0.0312(8) 0.0043(7) 0.0051(6) 0.0040(7)
C10 0.0322(7) 0.0322(8) 0.0290(8) 0.0043(6) 0.0090(6) 0.0002(6)
C11 0.0308(7) 0.0347(8) 0.0298(7) 0.0013(6) 0.0025(6) 0.0070(6)
C12 0.0308(8) 0.0292(7) 0.0402(8) 0.0000(6) 0.0085(7) 0.0060(7)
O2 0.0316(6) 0.0351(6) 0.0396(6) 0.0069(5) 0.0010(5) 0.0029(5)
C21 0.0249(7) 0.0311(7) 0.0283(7) -0.0033(6) 0.0054(6) 0.0001(6)
C22 0.0266(7) 0.0375(8) 0.0334(8) -0.0037(6) -0.0014(6) 0.0023(7)
C23 0.0360(8) 0.0370(8) 0.0320(8) -0.0125(7) -0.0024(7) -0.0040(6)
C24 0.0361(8) 0.0261(7) 0.0330(8) -0.0077(6) 0.0049(7) -0.0034(6)
C25 0.0276(7) 0.0277(7) 0.0255(7) -0.0043(6) 0.0055(6) 0.0009(5)
C26 0.0351(8) 0.0301(8) 0.0324(8) 0.0029(6) 0.0055(6) 0.0010(6)
C27 0.0308(8) 0.0457(9) 0.0337(9) 0.0045(7) -0.0006(7) 0.0061(7)
C28 0.0304(8) 0.0444(9) 0.0274(8) -0.0026(7) -0.0014(6) -0.0020(7)
C29 0.0308(8) 0.0327(8) 0.0256(7) -0.0035(6) 0.0029(6) -0.0031(6)
C30 0.0244(6) 0.0276(7) 0.0244(7) -0.0040(5) 0.0046(5) 0.0009(5)
C31 0.0260(7) 0.0340(8) 0.0349(8) 0.0041(6) 0.0023(6) -0.0031(6)
C32 0.0298(8) 0.0304(8) 0.0393(9) 0.0026(6) -0.0014(7) -0.0023(6)

loop_
_atom_type_symbol
_atom_type_description
_atom_type_scat_dispersion_real
_atom_type_scat_dispersion_imag
_atom_type_scat_source
C C 0.0181 0.0091 'International Tables Vol C Tables 4.2.6.8 and 6.1.1.4'
H H 0.0000 0.0000 'International Tables Vol C Tables 4.2.6.8 and 6.1.1.4'
O O 0.0492 0.0322 'International Tables Vol C Tables 4.2.6.8 and 6.1.1.4'

loop_
_geom_angle_atom_site_label_1
_geom_angle_atom_site_label_2
_geom_angle_atom_site_label_3
_geom_angle
C12 O1 H1 106.5(15)
C2 C1 C10 119.24(16)
C2 C1 C11 119.91(16)
C10 C1 C11 120.65(15)
C1 C2 H2 118.9
C1 C2 C3 122.13(19)
C3 C2 H2 118.9
C2 C3 H3 120.1
C4 C3 C2 119.8(2)
C4 C3 H3 120.1
C3 C4 H4 119.7
C3 C4 C5 120.54(18)
C5 C4 H4 119.7
C4 C5 C6 121.98(19)
C4 C5 C10 119.70(18)
C6 C5 C10 118.30(18)
C5 C6 H6 119.1
C7 C6 C5 121.84(19)
C7 C6 H6 119.1
C6 C7 H7 120.0
C6 C7 C8 119.94(19)
C8 C7 H7 120.0
C7 C8 H8 119.8
C9 C8 C7 120.5(2)
C9 C8 H8 119.8
C8 C9 H9 119.5
C8 C9 C10 120.99(18)
C10 C9 H9 119.5
C1 C10 C5 118.54(16)
C9 C10 C1 123.06(15)
C9 C10 C5 118.40(16)
C1 C11 H11A 109.7
C1 C11 H11B 109.7
C1 C11 C12 109.87(13)
H11A C11 H11B 108.2
C12 C11 H11A 109.7
C12 C11 H11B 109.7
O1 C12 C11 112.96(13)
O1 C12 H12A 109.0
O1 C12 H12B 109.0
C11 C12 H12A 109.0
C11 C12 H12B 109.0
H12A C12 H12B 107.8
C32 O2 H2A 110.5(17)
C22 C21 C30 118.85(14)
C22 C21 C31 119.99(14)
C30 C21 C31 121.13(14)
C21 C22 H22 119.0
C21 C22 C23 121.98(15)
C23 C22 H22 119.0
C22 C23 H23 120.0
C24 C23 C22 120.04(15)
C24 C23 H23 120.0
C23 C24 H24 119.7
C23 C24 C25 120.64(14)
C25 C24 H24 119.7
C24 C25 C26 121.48(15)
C24 C25 C30 119.47(14)
C26 C25 C30 119.03(14)
C25 C26 H26 119.3
C27 C26 C25 121.33(15)
C27 C26 H26 119.3
C26 C27 H27 120.1
C26 C27 C28 119.86(16)
C28 C27 H27 120.1
C27 C28 H28 119.7
C29 C28 C27 120.60(16)
C29 C28 H28 119.7
C28 C29 H29 119.4
C28 C29 C30 121.13(15)
C30 C29 H29 119.4
C25 C30 C21 118.97(14)
C29 C30 C21 122.99(14)
C29 C30 C25 118.03(14)
C21 C31 H31A 108.7
C21 C31 H31B 108.7
C21 C31 C32 114.43(13)
H31A C31 H31B 107.6
C32 C31 H31A 108.7
C32 C31 H31B 108.7
O2 C32 C31 112.26(14)
O2 C32 H32A 109.2
O2 C32 H32B 109.2
C31 C32 H32A 109.2
C31 C32 H32B 109.2
H32A C32 H32B 107.9

loop_
_geom_bond_atom_site_label_1
_geom_bond_atom_site_label_2
_geom_bond_distance
O1 H1 0.86(3)
O1 C12 1.4330(18)
C1 C2 1.370(2)
C1 C10 1.428(2)
C1 C11 1.514(2)
C2 H2 1.02(2)
C2 C3 1.403(3)
C3 H3 0.94(3)
C3 C4 1.367(4)
C4 H4 0.92(3)
C4 C5 1.410(3)
C5 C6 1.420(3)
C5 C10 1.430(2)
C6 H6 1.01(3)
C6 C7 1.356(4)
C7 H7 1.02(3)
C7 C8 1.405(3)
C8 H8 1.00(3)
C8 C9 1.373(3)
C9 H9 0.99(2)
C9 C10 1.417(2)
C11 H11A 0.969(15)
C11 H11B 0.969(15)
C11 C12 1.522(2)
C12 H12A 0.962(15)
C12 H12B 0.962(15)
O2 H2A 0.84(3)
O2 C32 1.430(2)
C21 C22 1.371(2)
C21 C30 1.435(2)
C21 C31 1.512(2)
C22 H22 0.97(2)
C22 C23 1.411(2)
C23 H23 0.92(2)
C23 C24 1.362(3)
C24 H24 0.96(2)
C24 C25 1.414(2)
C25 C26 1.417(2)
C25 C30 1.428(2)
C26 H26 0.95(2)
C26 C27 1.361(3)
C27 H27 1.02(2)
C27 C28 1.408(3)
C28 H28 0.98(2)
C28 C29 1.369(2)
C29 H29 0.98(2)
C29 C30 1.418(2)
C31 H31A 0.973(16)
C31 H31B 0.973(16)
C31 C32 1.525(2)
C32 H32A 1.001(15)
C32 H32B 1.001(15)

loop_
_geom_hbond_atom_site_label_D
_geom_hbond_atom_site_label_H
_geom_hbond_atom_site_label_A
_geom_hbond_site_symmetry_A
_geom_hbond_distance_DH
_geom_hbond_distance_HA
_geom_hbond_distance_DA
_geom_hbond_angle_DHA
O1 H1 O2 3_565 0.86(3) 1.96(3) 2.7931(17) 163(2)
O2 H2A O1 . 0.84(3) 1.94(3) 2.7834(17) 176(2)

loop_
_geom_torsion_atom_site_label_1
_geom_torsion_atom_site_label_2
_geom_torsion_atom_site_label_3
_geom_torsion_atom_site_label_4
_geom_torsion
C1 C2 C3 C4 0.8(3)
C1 C11 C12 O1 176.20(13)
C2 C1 C10 C5 -0.7(2)
C2 C1 C10 C9 179.51(15)
C2 C1 C11 C12 95.94(18)
C2 C3 C4 C5 -0.4(3)
C3 C4 C5 C6 178.1(2)
C3 C4 C5 C10 -0.5(3)
C4 C5 C6 C7 179.09(19)
C4 C5 C10 C1 1.1(2)
C4 C5 C10 C9 -179.13(16)
C5 C6 C7 C8 0.6(3)
C6 C5 C10 C1 -177.61(16)
C6 C5 C10 C9 2.2(2)
C6 C7 C8 C9 1.2(3)
C7 C8 C9 C10 -1.2(3)
C8 C9 C10 C1 179.27(16)
C8 C9 C10 C5 -0.5(2)
C10 C1 C2 C3 -0.2(3)
C10 C1 C11 C12 -78.87(18)
C10 C5 C6 C7 -2.2(3)
C11 C1 C2 C3 -175.10(17)
C11 C1 C10 C5 174.12(14)
C11 C1 C10 C9 -5.6(2)
C21 C22 C23 C24 1.1(2)
C21 C31 C32 O2 59.58(17)
C22 C21 C30 C25 0.2(2)
C22 C21 C30 C29 179.33(14)
C22 C21 C31 C32 -100.07(17)
C22 C23 C24 C25 0.8(2)
C23 C24 C25 C26 179.43(15)
C23 C24 C25 C30 -2.2(2)
C24 C25 C26 C27 176.88(15)
C24 C25 C30 C21 1.6(2)
C24 C25 C30 C29 -177.53(14)
C25 C26 C27 C28 0.9(3)
C26 C25 C30 C21 -179.92(14)
C26 C25 C30 C29 0.9(2)
C26 C27 C28 C29 0.4(3)
C27 C28 C29 C30 -1.0(2)
C28 C29 C30 C21 -178.79(14)
C28 C29 C30 C25 0.3(2)
C30 C21 C22 C23 -1.6(2)
C30 C21 C31 C32 78.18(18)
C30 C25 C26 C27 -1.5(2)
C31 C21 C22 C23 176.68(15)
C31 C21 C30 C25 -178.05(13)
C31 C21 C30 C29 1.1(2)

_cod_database_fobs_code 1542900
